data_2216240
loop_
_publ_author_name
'Rui-Hai Cui'
'Ya-Qian Lan'

_publ_section_title
;
 1,4-Bis{[2-(pyridin-2-yl)-1<i>H</i>-imidazol-1-yl]methyl}benzene
 dihydrate
;
_journal_coeditor_code BG2122
_journal_issue 12
_journal_name_full 'Acta Crystallographica Section E'
_journal_page_first o4515
_journal_page_last o4515
_journal_paper_doi 10.1107/S1600536807054104
_journal_volume 63
_journal_year 2007
_chemical_formula_iupac 'C24 H20 N6, 2H2 O'
_chemical_formula_moiety 'C24 H20 N6, 2(H2 O)'
_chemical_formula_sum 'C24 H24 N6 O2'
_chemical_formula_weight 428.49
_chemical_name_systematic
;
1,4-Bis{[2-(pyridin-2-yl)-1H-imidazol-1-yl]methyl}benzene dihydrate
;
_space_group_IT_number 14
_symmetry_cell_setting monoclinic
_symmetry_space_group_name_Hall '-P 2ybc'
_symmetry_space_group_name_H-M 'P 1 21/c 1'
_atom_sites_solution_hydrogens geom
_atom_sites_solution_primary direct
_atom_sites_solution_secondary difmap
_audit_creation_method SHELXL-97
_cell_angle_alpha 90.00
_cell_angle_beta 93.572(2)
_cell_angle_gamma 90.00
_cell_formula_units_Z 2
_cell_length_a 7.503(2)
_cell_length_b 28.450(2)
_cell_length_c 5.030(4)
_cell_measurement_temperature 293(2)
_cell_measurement_theta_max 28.27
_cell_measurement_theta_min 1.43
_cell_volume 1071.6(9)
_computing_cell_refinement 'SAINT (Bruker, 1999)'
_computing_data_collection 'SMART (Bruker, 1997)'
_computing_data_reduction 'SAINT (Bruker, 1999)'
_computing_molecular_graphics 'SHELXTL-Plus (Sheldrick, 1990)'
_computing_publication_material SHELXL97
_computing_structure_refinement 'SHELXL97 (Sheldrick, 1997)'
_computing_structure_solution 'SHELXS97 (Sheldrick, 1997)'
_diffrn_ambient_temperature 293(2)
_diffrn_measured_fraction_theta_full 0.999
_diffrn_measured_fraction_theta_max 0.945
_diffrn_measurement_device_type 'Bruker APEX CCD area-detector'
_diffrn_measurement_method '\w scans'
_diffrn_radiation_monochromator graphite
_diffrn_radiation_source 'fine-focus sealed tube'
_diffrn_radiation_type MoK\a
_diffrn_radiation_wavelength 0.71069
_diffrn_reflns_av_R_equivalents 0.0329
_diffrn_reflns_av_sigmaI/netI 0.0526
_diffrn_reflns_limit_h_max 7
_diffrn_reflns_limit_h_min -9
_diffrn_reflns_limit_k_max 37
_diffrn_reflns_limit_k_min -21
_diffrn_reflns_limit_l_max 6
_diffrn_reflns_limit_l_min -5
_diffrn_reflns_number 6504
_diffrn_reflns_theta_full 25.00
_diffrn_reflns_theta_max 28.27
_diffrn_reflns_theta_min 1.43
_diffrn_standards_number 0
_exptl_absorpt_coefficient_mu 0.088
_exptl_absorpt_correction_T_max 0.97
_exptl_absorpt_correction_T_min 0.96
_exptl_absorpt_correction_type multi-scan
_exptl_absorpt_process_details '(SADABS; Sheldrick, 1996)'
_exptl_crystal_colour colorless
_exptl_crystal_density_diffrn 1.328
_exptl_crystal_density_method 'not measured'
_exptl_crystal_description block
_exptl_crystal_F_000 452
_exptl_crystal_size_max 0.40
_exptl_crystal_size_mid 0.38
_exptl_crystal_size_min 0.36
_refine_diff_density_max 0.154
_refine_diff_density_min -0.180
_refine_ls_extinction_method none
_refine_ls_goodness_of_fit_ref 0.975
_refine_ls_hydrogen_treatment mixed
_refine_ls_matrix_type full
_refine_ls_number_parameters 151
_refine_ls_number_reflns 2513
_refine_ls_number_restraints 3
_refine_ls_restrained_S_all 0.976
_refine_ls_R_factor_all 0.0798
_refine_ls_R_factor_gt 0.0403
_refine_ls_shift/su_max 0.000
_refine_ls_shift/su_mean 0.000
_refine_ls_structure_factor_coef Fsqd
_refine_ls_weighting_details 'calc w=1/[\s^2^(Fo^2^)+(0.0450P)^2^] where P=(Fo^2^+2Fc^2^)/3'
_refine_ls_weighting_scheme calc
_refine_ls_wR_factor_gt 0.0903
_refine_ls_wR_factor_ref 0.0978
_reflns_number_gt 1417
_reflns_number_total 2513
_reflns_threshold_expression I>2\s(I)
_cod_data_source_file bg2122.cif
_cod_data_source_block I
_cod_original_sg_symbol_Hall -P2ybc
_cod_original_sg_symbol_H-M P21/c
_cod_database_code 2216240
_cod_database_fobs_code 2216240

loop_
_symmetry_equiv_pos_as_xyz
'x, y, z'
'-x, y+1/2, -z+1/2'
'-x, -y, -z'
'x, -y-1/2, z-1/2'

loop_
_atom_site_type_symbol
_atom_site_label
_atom_site_fract_x
_atom_site_fract_y
_atom_site_fract_z
_atom_site_U_iso_or_equiv
_atom_site_adp_type
_atom_site_calc_flag
_atom_site_refinement_flags
_atom_site_occupancy
C C1 0.9173(2) 0.07266(5) 0.5679(3) 0.0547(4) Uani d . 1
H H1 0.9156 0.0497 0.6992 0.066 Uiso calc R 1
C C2 1.0601(2) 0.09773(5) 0.4992(3) 0.0576(4) Uani d . 1
H H2 1.1749 0.0946 0.5781 0.069 Uiso calc R 1
C C3 0.83834(18) 0.12158(4) 0.2435(2) 0.0419(3) Uani d . 1
C C4 0.73301(18) 0.14836(4) 0.0402(3) 0.0421(3) Uani d . 1
C C5 0.81846(19) 0.17646(5) -0.1371(3) 0.0491(4) Uani d . 1
H H5 0.9425 0.1781 -0.1297 0.059 Uiso calc R 1
C C6 0.7186(2) 0.20188(5) -0.3232(3) 0.0605(4) Uani d . 1
H H6 0.7740 0.2207 -0.4447 0.073 Uiso calc R 1
C C7 0.5358(2) 0.19924(6) -0.3287(3) 0.0656(5) Uani d . 1
H H7 0.4648 0.2164 -0.4518 0.079 Uiso calc R 1
C C8 0.4610(2) 0.17053(6) -0.1468(3) 0.0659(5) Uani d . 1
H H8 0.3371 0.1687 -0.1511 0.079 Uiso calc R 1
C C9 0.59462(18) 0.06872(5) 0.4145(3) 0.0500(4) Uani d . 1
H H9A 0.5098 0.0945 0.4002 0.060 Uiso calc R 1
H H9B 0.5829 0.0536 0.5854 0.060 Uiso calc R 1
C C10 0.54828(18) 0.03374(4) 0.1959(2) 0.0421(3) Uani d . 1
C C11 0.66866(18) 0.00005(5) 0.1222(3) 0.0486(4) Uani d . 1
H H11 0.7837 -0.0002 0.2025 0.058 Uiso calc R 1
C C12 0.37921(18) 0.03328(5) 0.0689(3) 0.0487(4) Uani d . 1
H H12 0.2963 0.0558 0.1130 0.058 Uiso calc R 1
N N1 0.77573(15) 0.08776(4) 0.4063(2) 0.0446(3) Uani d . 1
N N2 1.01221(15) 0.12840(4) 0.2967(2) 0.0514(3) Uani d . 1
N N3 0.55510(16) 0.14497(4) 0.0368(2) 0.0560(3) Uani d . 1
O O1W 0.13387(17) 0.27264(4) 0.8409(2) 0.0716(3) Uani d D 1
H H1A 0.129(2) 0.2590(5) 0.685(2) 0.107 Uiso d D 1
H H1B 0.109(2) 0.3018(3) 0.811(3) 0.107 Uiso d D 1

loop_
_atom_site_aniso_label
_atom_site_aniso_U_11
_atom_site_aniso_U_22
_atom_site_aniso_U_33
_atom_site_aniso_U_12
_atom_site_aniso_U_13
_atom_site_aniso_U_23
C1 0.0708(10) 0.0442(8) 0.0481(8) 0.0043(8) -0.0036(8) 0.0046(7)
C2 0.0562(10) 0.0551(9) 0.0599(10) 0.0098(8) -0.0072(8) -0.0016(8)
C3 0.0491(9) 0.0356(7) 0.0415(7) -0.0039(6) 0.0051(6) -0.0037(6)
C4 0.0503(9) 0.0353(7) 0.0406(8) -0.0004(6) 0.0006(6) -0.0072(6)
C5 0.0584(9) 0.0443(8) 0.0443(8) -0.0026(7) 0.0017(7) -0.0010(7)
C6 0.0864(12) 0.0450(9) 0.0495(9) 0.0002(8) 0.0002(8) 0.0018(7)
C7 0.0869(13) 0.0510(10) 0.0566(10) 0.0121(9) -0.0148(9) -0.0015(8)
C8 0.0549(10) 0.0651(11) 0.0757(12) 0.0070(8) -0.0120(8) -0.0078(10)
C9 0.0602(9) 0.0452(8) 0.0458(8) -0.0100(7) 0.0121(7) -0.0021(7)
C10 0.0519(9) 0.0339(7) 0.0413(7) -0.0065(6) 0.0091(6) 0.0023(6)
C11 0.0487(8) 0.0443(8) 0.0526(8) -0.0032(7) 0.0015(7) -0.0016(7)
C12 0.0526(9) 0.0404(8) 0.0541(9) 0.0018(6) 0.0105(7) -0.0053(7)
N1 0.0530(7) 0.0379(6) 0.0428(6) -0.0040(5) 0.0019(5) -0.0016(5)
N2 0.0487(7) 0.0502(7) 0.0549(7) -0.0010(6) 0.0002(6) -0.0011(6)
N3 0.0518(8) 0.0544(8) 0.0610(8) -0.0001(6) -0.0028(6) -0.0010(6)
O1W 0.0977(9) 0.0590(7) 0.0571(7) 0.0094(7) -0.0037(6) 0.0049(6)

loop_
_atom_type_symbol
_atom_type_description
_atom_type_scat_dispersion_real
_atom_type_scat_dispersion_imag
_atom_type_scat_source
C C 0.0033 0.0016 'International Tables Vol C Tables 4.2.6.8 and 6.1.1.4'
H H 0.0000 0.0000 'International Tables Vol C Tables 4.2.6.8 and 6.1.1.4'
O O 0.0106 0.0060 'International Tables Vol C Tables 4.2.6.8 and 6.1.1.4'
N N 0.0061 0.0033 'International Tables Vol C Tables 4.2.6.8 and 6.1.1.4'

loop_
_geom_angle_atom_site_label_1
_geom_angle_atom_site_label_2
_geom_angle_atom_site_label_3
_geom_angle_site_symmetry_1
_geom_angle
C2 C1 N1 . 106.35(13)
C2 C1 H1 . 126.8
N1 C1 H1 . 126.8
C1 C2 N2 . 110.54(13)
C1 C2 H2 . 124.7
N2 C2 H2 . 124.7
N2 C3 N1 . 110.61(12)
N2 C3 C4 . 122.95(12)
N1 C3 C4 . 126.42(12)
N3 C4 C5 . 122.37(13)
N3 C4 C3 . 117.75(12)
C5 C4 C3 . 119.88(12)
C6 C5 C4 . 119.33(14)
C6 C5 H5 . 120.3
C4 C5 H5 . 120.3
C5 C6 C7 . 119.26(15)
C5 C6 H6 . 120.4
C7 C6 H6 . 120.4
C6 C7 C8 . 117.97(14)
C6 C7 H7 . 121.0
C8 C7 H7 . 121.0
N3 C8 C7 . 124.23(15)
N3 C8 H8 . 117.9
C7 C8 H8 . 117.9
N1 C9 C10 . 113.30(10)
N1 C9 H9A . 108.9
C10 C9 H9A . 108.9
N1 C9 H9B . 108.9
C10 C9 H9B . 108.9
H9A C9 H9B . 107.7
C11 C10 C12 . 117.67(12)
C11 C10 C9 . 121.88(12)
C12 C10 C9 . 120.40(12)
C12 C11 C10 3_655 121.08(13)
C12 C11 H11 3_655 119.5
C10 C11 H11 . 119.5
C11 C12 C10 3_655 121.24(13)
C11 C12 H12 3_655 119.4
C10 C12 H12 . 119.4
C3 N1 C1 . 107.13(12)
C3 N1 C9 . 129.14(11)
C1 N1 C9 . 123.72(12)
C3 N2 C2 . 105.36(12)
C4 N3 C8 . 116.85(13)
H1A O1W H1B . 105.9(12)

loop_
_geom_bond_atom_site_label_1
_geom_bond_atom_site_label_2
_geom_bond_site_symmetry_2
_geom_bond_distance
C1 C2 . 1.3499(19)
C1 N1 . 1.3661(17)
C1 H1 . 0.9300
C2 N2 . 1.3720(18)
C2 H2 . 0.9300
C3 N2 . 1.3295(16)
C3 N1 . 1.3657(16)
C3 C4 . 1.4664(19)
C4 N3 . 1.3373(16)
C4 C5 . 1.3844(18)
C5 C6 . 1.3690(19)
C5 H5 . 0.9300
C6 C7 . 1.372(2)
C6 H6 . 0.9300
C7 C8 . 1.372(2)
C7 H7 . 0.9300
C8 N3 . 1.3411(19)
C8 H8 . 0.9300
C9 N1 . 1.4658(15)
C9 C10 . 1.5074(18)
C9 H9A . 0.9700
C9 H9B . 0.9700
C10 C11 . 1.3834(17)
C10 C12 . 1.3844(19)
C11 C12 3_655 1.3815(18)
C11 H11 . 0.9300
C12 C11 3_655 1.3815(18)
C12 H12 . 0.9300
O1W H1A . 0.873(9)
O1W H1B . 0.860(9)

loop_
_geom_hbond_atom_site_label_D
_geom_hbond_atom_site_label_H
_geom_hbond_atom_site_label_A
_geom_hbond_site_symmetry_A
_geom_hbond_distance_DH
_geom_hbond_distance_HA
_geom_hbond_distance_DA
_geom_hbond_angle_DHA
O1W H1B N2 4_466 0.860(9) 2.115(9) 2.9636(16) 168.7(17)
O1W H1A O1W 4_565 0.873(9) 1.955(9) 2.8258(19) 176.4(18)

loop_
_geom_torsion_atom_site_label_1
_geom_torsion_atom_site_label_2
_geom_torsion_atom_site_label_3
_geom_torsion_atom_site_label_4
_geom_torsion_site_symmetry_4
_geom_torsion
N1 C1 C2 N2 . -0.12(16)
N2 C3 C4 N3 . -167.83(12)
N1 C3 C4 N3 . 10.66(19)
N2 C3 C4 C5 . 11.21(19)
N1 C3 C4 C5 . -170.30(12)
N3 C4 C5 C6 . 0.0(2)
C3 C4 C5 C6 . -178.95(12)
C4 C5 C6 C7 . 0.5(2)
C5 C6 C7 C8 . -0.7(2)
C6 C7 C8 N3 . 0.3(2)
N1 C9 C10 C11 . 41.69(17)
N1 C9 C10 C12 . -140.92(12)
C12 C10 C11 C12 3_655 -0.9(2)
C9 C10 C11 C12 3_655 176.56(12)
C11 C10 C12 C11 3_655 0.9(2)
C9 C10 C12 C11 3_655 -176.60(12)
N2 C3 N1 C1 . -0.22(14)
C4 C3 N1 C1 . -178.86(12)
N2 C3 N1 C9 . -179.02(11)
C4 C3 N1 C9 . 2.3(2)
C2 C1 N1 C3 . 0.20(15)
C2 C1 N1 C9 . 179.08(11)
C10 C9 N1 C3 . 77.88(17)
C10 C9 N1 C1 . -100.74(15)
N1 C3 N2 C2 . 0.14(14)
C4 C3 N2 C2 . 178.84(12)
C1 C2 N2 C3 . -0.01(16)
C5 C4 N3 C8 . -0.45(19)
C3 C4 N3 C8 . 178.56(12)
C7 C8 N3 C4 . 0.3(2)
